data_1549200
loop_
_publ_author_name
'Maro\'n, Anna'
'Czerwi\'nska, Katarzyna'
'Machura, Barbara'
'Raposo, Luis'
'Roma-Rodrigues, Catarina'
'Fernandes, Alexandra R.'
'Ma\/lecki, Jan G'
'Szlapa-Kula, Agata'
'Kula, Slawomir'
'Krompiec, Stanis\/law'

_publ_section_title
;
 Spectroscopy, electrochemistry and antiproliferative properties of
 Au(iii), Pt(ii) and Cu(ii) complexes bearing modified
 2,2':6',2''-terpyridine ligands.
;
_journal_issue 18
_journal_name_full 'Dalton transactions (Cambridge, England : 2003)'
_journal_page_first 6444
_journal_page_last 6463
_journal_paper_doi 10.1039/c8dt00558c
_journal_volume 47
_journal_year 2018
_chemical_formula_moiety 'C24 H20 B, C22 H17 Cl N3 O Pt, C2 H3 N'
_chemical_formula_sum 'C48 H40 B Cl N4 O Pt'
_chemical_formula_weight 930.19
_space_group_crystal_system triclinic
_space_group_IT_number 2
_space_group_name_Hall '-P 1'
_space_group_name_H-M_alt 'P -1'
_symmetry_space_group_name_Hall '-P 1'
_symmetry_space_group_name_H-M 'P -1'
_atom_sites_solution_hydrogens geom
_audit_block_doi 10.5517/ccdc.csd.cc1mnqtt
_audit_creation_date 2016-10-12
_audit_creation_method
;
Olex2 1.2
(compiled 2016.09.09 svn.r3337 for OlexSys, GUI svn.r5227)
;
_audit_update_record
;
2016-10-12 deposited with the CCDC.
2018-04-04 downloaded from the CCDC.
;
_cell_angle_alpha 77.338(3)
_cell_angle_beta 89.736(3)
_cell_angle_gamma 76.579(4)
_cell_formula_units_Z 2
_cell_length_a 7.8085(3)
_cell_length_b 15.6671(7)
_cell_length_c 17.1368(5)
_cell_measurement_reflns_used 8103
_cell_measurement_temperature 295(2)
_cell_measurement_theta_max 25.4560
_cell_measurement_theta_min 3.7090
_cell_volume 1987.25(14)
_computing_cell_refinement 'CrysAlisPro 1.171.38.43 (Rigaku OD, 2015)'
_computing_data_collection 'CrysAlisPro 1.171.38.43 (Rigaku OD, 2015)'
_computing_data_reduction 'CrysAlisPro 1.171.38.43 (Rigaku OD, 2015)'
_computing_molecular_graphics 'Olex2 (Dolomanov et al., 2009)'
_computing_publication_material 'Olex2 (Dolomanov et al., 2009)'
_computing_structure_refinement 'ShelXL (Sheldrick, 2015)'
_diffrn_ambient_temperature 295(2)
_diffrn_detector 'CCD plate'
_diffrn_detector_area_resol_mean 10.4015
_diffrn_detector_type Atlas
_diffrn_measured_fraction_theta_full 0.998
_diffrn_measured_fraction_theta_max 0.856
_diffrn_measurement_details
;
List of Runs (angles in degrees, time in seconds):

  # Type    Start    End  Width  t~exp~   \w     \q     \k     \f   Frames
#--------------------------------------------------------------------------
  1  \w    -63.00  -4.00   1.00   61.97    --    9.75 -57.00 -30.00   59
  2  \w     -8.00  76.00   1.00   61.97    --    9.75  38.00 -90.00   84
  3  \w     16.00  83.00   1.00   61.97    --    9.75  57.00 -60.00   67
  4  \w    -23.00  59.00   1.00   61.97    --    9.75  77.00 150.00   82
  5  \w     -2.00  47.00   1.00   61.97    --    9.75 -99.00  30.00   49
  6  \w    -70.00 -44.00   1.00   61.97    --  -11.62-179.00 -60.00   26
  7  \w    -14.00  13.00   1.00   61.97    --  -11.62  38.00-120.00   27
  8  \w    -18.00  26.00   1.00   61.97    --    9.75  57.00  90.00   44
;
_diffrn_measurement_device 'four-circle diffractometer'
_diffrn_measurement_device_type 'Xcalibur, Atlas, Gemini ultra'
_diffrn_measurement_method '\w scans'
_diffrn_orient_matrix_type 'CrysAlisPro convention (1999,Acta A55,543-557)'
_diffrn_orient_matrix_UB_11 -0.0302106000
_diffrn_orient_matrix_UB_12 0.0472546000
_diffrn_orient_matrix_UB_13 -0.0046670000
_diffrn_orient_matrix_UB_21 0.0068780000
_diffrn_orient_matrix_UB_22 0.0059212000
_diffrn_orient_matrix_UB_23 -0.0420370000
_diffrn_orient_matrix_UB_31 -0.0882241000
_diffrn_orient_matrix_UB_32 -0.0037156000
_diffrn_orient_matrix_UB_33 -0.0038775000
_diffrn_radiation_monochromator graphite
_diffrn_radiation_probe x-ray
_diffrn_radiation_type MoK\a
_diffrn_radiation_wavelength 0.71073
_diffrn_reflns_av_R_equivalents 0.0502
_diffrn_reflns_av_unetI/netI 0.0597
_diffrn_reflns_Laue_measured_fraction_full 0.998
_diffrn_reflns_Laue_measured_fraction_max 0.856
_diffrn_reflns_limit_h_max 10
_diffrn_reflns_limit_h_min -10
_diffrn_reflns_limit_k_max 21
_diffrn_reflns_limit_k_min -19
_diffrn_reflns_limit_l_max 22
_diffrn_reflns_limit_l_min -23
_diffrn_reflns_number 23654
_diffrn_reflns_point_group_measured_fraction_full 0.998
_diffrn_reflns_point_group_measured_fraction_max 0.856
_diffrn_reflns_theta_full 25.242
_diffrn_reflns_theta_max 29.508
_diffrn_reflns_theta_min 3.354
_diffrn_source 'fine-focus sealed X-ray tube'
_diffrn_source_type 'Enhance (Mo) X-ray Source'
_exptl_absorpt_coefficient_mu 3.640
_exptl_absorpt_correction_T_max 1.00000
_exptl_absorpt_correction_T_min 0.37494
_exptl_absorpt_correction_type multi-scan
_exptl_absorpt_process_details
;
CrysAlisPro 1.171.38.43 (Rigaku Oxford Diffraction, 2015)
Empirical absorption correction using spherical harmonics,
 implemented in SCALE3 ABSPACK scaling algorithm.
;
_exptl_crystal_colour red
_exptl_crystal_colour_primary red
_exptl_crystal_density_diffrn 1.555
_exptl_crystal_description plate
_exptl_crystal_F_000 928
_exptl_crystal_size_max 0.30
_exptl_crystal_size_mid 0.08
_exptl_crystal_size_min 0.06
_refine_diff_density_max 1.965
_refine_diff_density_min -1.371
_refine_diff_density_rms 0.113
_refine_ls_extinction_method none
_refine_ls_goodness_of_fit_ref 1.016
_refine_ls_hydrogen_treatment constr
_refine_ls_matrix_type full
_refine_ls_number_parameters 544
_refine_ls_number_reflns 9487
_refine_ls_number_restraints 0
_refine_ls_restrained_S_all 1.016
_refine_ls_R_factor_all 0.0664
_refine_ls_R_factor_gt 0.0459
_refine_ls_shift/su_max 0.001
_refine_ls_shift/su_mean 0.000
_refine_ls_structure_factor_coef Fsqd
_refine_ls_weighting_details 'w=1/[\s^2^(Fo^2^)+(0.0528P)^2^] where P=(Fo^2^+2Fc^2^)/3'
_refine_ls_weighting_scheme calc
_refine_ls_wR_factor_gt 0.0949
_refine_ls_wR_factor_ref 0.1061
_reflns_Friedel_coverage 0.000
_reflns_number_gt 7353
_reflns_number_total 9487
_reflns_threshold_expression 'I > 2\s(I)'
_cod_data_source_file c8dt00558c2.cif
_cod_data_source_block ptdmsoewm20pf6a
_cod_depositor_comments 'Adding full bibliography for 1549200--1549203.cif.'
_cod_original_cell_volume 1987.24(14)
_cod_database_code 1549200
_shelxl_version_number 2014-3
_chemical_oxdiff_formula 'Pt1 N4 O1 Cl1 B1 C48 H40'
_shelx_space_group_comment
;
The symmetry employed for this shelxl refinement is uniquely defined
by the following loop, which should always be used as a source of
symmetry information in preference to the above space-group names.
They are only intended as comments.
;
_reflns_odcompleteness_completeness 99.78
_reflns_odcompleteness_iscentric 1
_reflns_odcompleteness_theta 26.32
_olex2_refinement_description
;
1. Fixed Uiso
 At 1.2 times of:
  All C(H) groups, All C(H,H) groups
 At 1.5 times of:
  All C(H,H,H) groups
2. Others
 Sof(H44)=Sof(C42A)=Sof(H42A)=Sof(C43A)=Sof(H43A)=Sof(C45A)=Sof(H45A)=
 Sof(C46A)=Sof(H46A)=1-FVAR(1)
 Sof(H44A)=Sof(C42)=Sof(H42)=Sof(C43)=Sof(H43)=Sof(C45)=Sof(H45)=Sof(C46)=
 Sof(H46)=FVAR(1)
3.a Aromatic/amide H refined with riding coordinates:
 C24(H24), C25(H25), C26(H26), C27(H27), C28(H28), C30(H30), C31(H31),
 C32(H32), C33(H33), C34(H34), C36(H36), C37(H37), C38(H38), C39(H39), C40(H40),
  C44(H44), C44(H44A), C42A(H42A), C43A(H43A), C45A(H45A), C46A(H46A), C42(H42),
  C43(H43), C45(H45), C46(H46), C2(H2), C4(H4), C7(H7), C8(H8), C9(H9),
 C10(H10), C12(H12), C13(H13), C14(H14), C15(H15), C17(H17), C18(H18), C20(H20),
  C21(H21)
3.b Idealised Me refined as rotating group:
 C22(H22A,H22B,H22C), C47(H47A,H47B,H47C)
;
_olex2_submission_special_instructions 'No special instructions were received'
_oxdiff_exptl_absorpt_empirical_details
;
Empirical correction (ABSPACK) includes:
- Absorption correction using spherical harmonics
- Frame scaling
;
_oxdiff_exptl_absorpt_empirical_full_max 2.122
_oxdiff_exptl_absorpt_empirical_full_min 0.656

loop_
_space_group_symop_operation_xyz
'x, y, z'
'-x, -y, -z'

loop_
_atom_site_label
_atom_site_type_symbol
_atom_site_fract_x
_atom_site_fract_y
_atom_site_fract_z
_atom_site_U_iso_or_equiv
_atom_site_adp_type
_atom_site_occupancy
_atom_site_site_symmetry_order
_atom_site_calc_flag
_atom_site_refinement_flags_posn
_atom_site_refinement_flags_occupancy
_atom_site_disorder_assembly
_atom_site_disorder_group
C23 C 0.5548(6) 0.1045(4) 0.6501(3) 0.0630(13) Uani 1 1 d . . . .
C24 C 0.6379(9) 0.1745(5) 0.6444(4) 0.0890(19) Uani 1 1 d . . . .
H24 H 0.6562 0.1943 0.6904 0.107 Uiso 1 1 calc R . . .
C25 C 0.6958(11) 0.2166(6) 0.5711(6) 0.121(3) Uani 1 1 d . . . .
H25 H 0.7532 0.2626 0.5698 0.145 Uiso 1 1 calc R . . .
C26 C 0.6685(10) 0.1905(6) 0.5021(5) 0.108(3) Uani 1 1 d . . . .
H26 H 0.7037 0.2194 0.4535 0.130 Uiso 1 1 calc R . . .
C27 C 0.5906(11) 0.1230(6) 0.5063(4) 0.100(2) Uani 1 1 d . . . .
H27 H 0.5724 0.1040 0.4600 0.120 Uiso 1 1 calc R . . .
C28 C 0.5360(9) 0.0803(4) 0.5782(3) 0.0821(17) Uani 1 1 d . . . .
H28 H 0.4837 0.0327 0.5782 0.098 Uiso 1 1 calc R . . .
C29 C 0.4055(6) -0.0282(4) 0.7253(3) 0.0572(12) Uani 1 1 d . . . .
C30 C 0.2325(7) -0.0356(5) 0.7243(3) 0.0729(15) Uani 1 1 d . . . .
H30 H 0.1432 0.0150 0.7255 0.087 Uiso 1 1 calc R . . .
C31 C 0.1869(9) -0.1152(6) 0.7216(4) 0.091(2) Uani 1 1 d . . . .
H31 H 0.0688 -0.1173 0.7218 0.109 Uiso 1 1 calc R . . .
C32 C 0.3138(10) -0.1908(5) 0.7184(4) 0.090(2) Uani 1 1 d . . . .
H32 H 0.2830 -0.2442 0.7163 0.108 Uiso 1 1 calc R . . .
C33 C 0.4884(9) -0.1866(4) 0.7184(3) 0.0781(16) Uani 1 1 d . . . .
H33 H 0.5770 -0.2372 0.7166 0.094 Uiso 1 1 calc R . . .
C34 C 0.5297(7) -0.1065(4) 0.7211(3) 0.0671(14) Uani 1 1 d . . . .
H34 H 0.6479 -0.1046 0.7200 0.081 Uiso 1 1 calc R . . .
C35 C 0.6140(6) 0.0274(3) 0.8104(3) 0.0551(11) Uani 1 1 d . . . .
C36 C 0.7893(6) 0.0341(4) 0.8104(3) 0.0714(15) Uani 1 1 d . . . .
H36 H 0.8311 0.0625 0.7632 0.086 Uiso 1 1 calc R . . .
C37 C 0.9041(7) 0.0003(5) 0.8775(4) 0.0795(17) Uani 1 1 d . . . .
H37 H 1.0195 0.0069 0.8745 0.095 Uiso 1 1 calc R . . .
C38 C 0.8488(7) -0.0422(4) 0.9473(4) 0.0731(16) Uani 1 1 d . . . .
H38 H 0.9256 -0.0647 0.9923 0.088 Uiso 1 1 calc R . . .
C39 C 0.6779(7) -0.0516(3) 0.9509(3) 0.0634(13) Uani 1 1 d . . . .
H39 H 0.6377 -0.0800 0.9985 0.076 Uiso 1 1 calc R . . .
C40 C 0.5659(6) -0.0183(4) 0.8827(3) 0.0587(12) Uani 1 1 d . . . .
H40 H 0.4522 -0.0273 0.8858 0.070 Uiso 1 1 calc R . . .
C41 C 0.3044(6) 0.1412(4) 0.7491(3) 0.0585(12) Uani 1 1 d . . . .
C44 C 0.0096(9) 0.2804(5) 0.7700(5) 0.092(2) Uani 1 1 d . . . .
H44 H -0.1070 0.3018 0.7814 0.110 Uiso 0.57(3) 1 calc R P A 1
H44A H -0.0355 0.3405 0.7710 0.110 Uiso 0.43(3) 1 calc R P A 2
B1 B 0.4706(7) 0.0618(4) 0.7329(3) 0.0554(13) Uani 1 1 d . . . .
C42A C 0.289(3) 0.1722(13) 0.8171(12) 0.067(4) Uani 0.57(3) 1 d . P A 1
H42A H 0.3747 0.1459 0.8584 0.081 Uiso 0.57(3) 1 calc R P A 1
C43A C 0.152(3) 0.2415(12) 0.8276(9) 0.079(4) Uani 0.57(3) 1 d . P A 1
H43A H 0.1526 0.2633 0.8739 0.095 Uiso 0.57(3) 1 calc R P A 1
C45A C 0.069(3) 0.2813(19) 0.6974(13) 0.103(7) Uani 0.57(3) 1 d . P A 1
H45A H 0.0153 0.3254 0.6533 0.124 Uiso 0.57(3) 1 calc R P A 1
C46A C 0.215(3) 0.215(2) 0.6894(10) 0.107(8) Uani 0.57(3) 1 d . P A 1
H46A H 0.2585 0.2188 0.6385 0.128 Uiso 0.57(3) 1 calc R P A 1
C42 C 0.224(4) 0.148(2) 0.8210(15) 0.077(7) Uani 0.43(3) 1 d . P A 2
H42 H 0.2746 0.1048 0.8662 0.092 Uiso 0.43(3) 1 calc R P A 2
C43 C 0.073(4) 0.2135(18) 0.8326(12) 0.080(7) Uani 0.43(3) 1 d . P A 2
H43 H 0.0216 0.2100 0.8818 0.096 Uiso 0.43(3) 1 calc R P A 2
C45 C 0.023(3) 0.2426(16) 0.7012(16) 0.076(6) Uani 0.43(3) 1 d . P A 2
H45 H -0.0674 0.2649 0.6618 0.091 Uiso 0.43(3) 1 calc R P A 2
C46 C 0.161(3) 0.1753(16) 0.6895(13) 0.070(5) Uani 0.43(3) 1 d . P A 2
H46 H 0.1628 0.1521 0.6439 0.085 Uiso 0.43(3) 1 calc R P A 2
Pt2 Pt 0.70141(2) 0.52982(2) 0.00527(2) 0.05107(9) Uani 1 1 d . . . .
Cl1 Cl 0.6981(2) 0.53055(11) -0.12913(8) 0.0738(4) Uani 1 1 d . . . .
O1 O 0.7510(10) 0.5090(6) 0.6099(3) 0.140(2) Uani 1 1 d . . . .
N1 N 0.7086(5) 0.5286(2) 0.1189(2) 0.0477(8) Uani 1 1 d . . . .
N2 N 0.5399(5) 0.6515(3) 0.0020(2) 0.0540(9) Uani 1 1 d . . . .
N3 N 0.8719(5) 0.4098(3) 0.0456(2) 0.0525(9) Uani 1 1 d . . . .
C1 C 0.6133(6) 0.5998(3) 0.1430(3) 0.0562(11) Uani 1 1 d . . . .
C2 C 0.6176(7) 0.5998(4) 0.2236(3) 0.0607(12) Uani 1 1 d . . . .
H2 H 0.5522 0.6488 0.2416 0.073 Uiso 1 1 calc R . . .
C3 C 0.7206(7) 0.5260(4) 0.2782(3) 0.0596(12) Uani 1 1 d . . . .
C4 C 0.8165(6) 0.4541(3) 0.2485(3) 0.0595(12) Uani 1 1 d . . . .
H4 H 0.8853 0.4041 0.2836 0.071 Uiso 1 1 calc R . . .
C5 C 0.8104(6) 0.4564(3) 0.1684(3) 0.0521(11) Uani 1 1 d . . . .
C6 C 0.5144(6) 0.6707(3) 0.0763(3) 0.0573(12) Uani 1 1 d . . . .
C7 C 0.4115(7) 0.7509(4) 0.0845(3) 0.0723(15) Uani 1 1 d . . . .
H7 H 0.3948 0.7632 0.1351 0.087 Uiso 1 1 calc R . . .
C8 C 0.3312(8) 0.8144(4) 0.0169(4) 0.0819(17) Uani 1 1 d . . . .
H8 H 0.2641 0.8703 0.0215 0.098 Uiso 1 1 calc R . . .
C9 C 0.3524(7) 0.7935(4) -0.0562(4) 0.0729(15) Uani 1 1 d . . . .
H9 H 0.2966 0.8344 -0.1018 0.087 Uiso 1 1 calc R . . .
C10 C 0.4560(7) 0.7122(4) -0.0623(3) 0.0625(13) Uani 1 1 d . . . .
H10 H 0.4688 0.6985 -0.1124 0.075 Uiso 1 1 calc R . . .
C11 C 0.9038(6) 0.3887(3) 0.1261(3) 0.0525(11) Uani 1 1 d . . . .
C12 C 1.0192(7) 0.3078(3) 0.1631(3) 0.0661(13) Uani 1 1 d . . . .
H12 H 1.0391 0.2931 0.2184 0.079 Uiso 1 1 calc R . . .
C13 C 1.1035(8) 0.2497(4) 0.1181(4) 0.0759(16) Uani 1 1 d . . . .
H13 H 1.1816 0.1958 0.1419 0.091 Uiso 1 1 calc R . . .
C14 C 1.0696(8) 0.2733(4) 0.0377(4) 0.0743(16) Uani 1 1 d . . . .
H14 H 1.1257 0.2346 0.0063 0.089 Uiso 1 1 calc R . . .
C15 C 0.9553(8) 0.3524(4) 0.0015(4) 0.0720(15) Uani 1 1 d . . . .
H15 H 0.9349 0.3667 -0.0538 0.086 Uiso 1 1 calc R . . .
C16 C 0.7269(8) 0.5239(4) 0.3647(3) 0.0677(14) Uani 1 1 d . . . .
C17 C 0.6601(12) 0.5978(6) 0.3942(4) 0.121(3) Uani 1 1 d . . . .
H17 H 0.6099 0.6519 0.3585 0.146 Uiso 1 1 calc R . . .
C18 C 0.6639(13) 0.5958(8) 0.4762(5) 0.135(4) Uani 1 1 d . . . .
H18 H 0.6147 0.6476 0.4941 0.162 Uiso 1 1 calc R . . .
C19 C 0.7366(11) 0.5210(7) 0.5281(4) 0.101(2) Uani 1 1 d . . . .
C20 C 0.8088(16) 0.4482(7) 0.5004(4) 0.147(4) Uani 1 1 d . . . .
H20 H 0.8637 0.3954 0.5366 0.176 Uiso 1 1 calc R . . .
C21 C 0.8046(14) 0.4489(6) 0.4203(4) 0.124(3) Uani 1 1 d . . . .
H21 H 0.8565 0.3966 0.4037 0.149 Uiso 1 1 calc R . . .
C22 C 0.6744(16) 0.5787(9) 0.6427(6) 0.162(5) Uani 1 1 d . . . .
H22A H 0.7333 0.6267 0.6267 0.242 Uiso 1 1 calc GR . . .
H22B H 0.6830 0.5592 0.7000 0.242 Uiso 1 1 calc GR . . .
H22C H 0.5525 0.5997 0.6248 0.242 Uiso 1 1 calc GR . . .
N4 N 0.0677(9) 0.2514(5) 0.3715(5) 0.117(2) Uani 1 1 d . . . .
C47 C 0.1134(13) 0.0993(7) 0.4695(7) 0.169(5) Uani 1 1 d . . . .
H47A H 0.1472 0.0529 0.4401 0.253 Uiso 1 1 calc GR . . .
H47B H 0.0038 0.0953 0.4939 0.253 Uiso 1 1 calc GR . . .
H47C H 0.2029 0.0920 0.5102 0.253 Uiso 1 1 calc GR . . .
C48 C 0.0925(9) 0.1870(6) 0.4150(5) 0.109(3) Uani 1 1 d . . . .

loop_
_atom_site_aniso_label
_atom_site_aniso_U_11
_atom_site_aniso_U_22
_atom_site_aniso_U_33
_atom_site_aniso_U_23
_atom_site_aniso_U_13
_atom_site_aniso_U_12
C23 0.062(3) 0.067(3) 0.055(3) -0.010(3) 0.004(2) -0.009(2)
C24 0.109(5) 0.084(5) 0.080(4) -0.014(4) 0.015(4) -0.038(4)
C25 0.137(6) 0.115(7) 0.116(7) 0.001(6) 0.028(5) -0.065(5)
C26 0.116(5) 0.118(7) 0.075(5) -0.001(5) 0.029(4) -0.018(5)
C27 0.142(6) 0.094(5) 0.058(4) -0.010(4) 0.025(4) -0.024(5)
C28 0.118(5) 0.082(4) 0.046(3) -0.011(3) 0.011(3) -0.026(4)
C29 0.061(3) 0.073(3) 0.035(2) -0.009(2) -0.002(2) -0.014(2)
C30 0.067(3) 0.096(5) 0.062(3) -0.025(3) 0.008(2) -0.024(3)
C31 0.086(4) 0.118(6) 0.087(5) -0.033(4) 0.013(3) -0.050(4)
C32 0.126(6) 0.102(5) 0.064(4) -0.028(4) 0.014(4) -0.062(5)
C33 0.108(5) 0.076(4) 0.049(3) -0.013(3) 0.002(3) -0.020(3)
C34 0.077(3) 0.073(4) 0.051(3) -0.011(3) -0.008(2) -0.018(3)
C35 0.053(2) 0.064(3) 0.048(3) -0.018(2) -0.001(2) -0.007(2)
C36 0.055(3) 0.100(5) 0.062(3) -0.027(3) 0.004(2) -0.016(3)
C37 0.053(3) 0.104(5) 0.088(4) -0.042(4) -0.008(3) -0.012(3)
C38 0.070(3) 0.078(4) 0.070(4) -0.038(3) -0.021(3) 0.006(3)
C39 0.075(3) 0.055(3) 0.054(3) -0.019(2) -0.007(2) 0.003(2)
C40 0.057(3) 0.065(3) 0.051(3) -0.014(2) -0.008(2) -0.007(2)
C41 0.055(3) 0.070(3) 0.048(3) -0.011(2) 0.000(2) -0.013(2)
C44 0.074(4) 0.078(5) 0.115(6) -0.021(5) 0.003(4) -0.001(3)
B1 0.056(3) 0.066(4) 0.043(3) -0.012(3) -0.002(2) -0.013(3)
C42A 0.075(10) 0.067(9) 0.059(7) -0.020(6) -0.006(7) -0.009(7)
C43A 0.084(10) 0.081(10) 0.076(8) -0.032(7) 0.016(7) -0.013(8)
C45A 0.082(11) 0.094(15) 0.100(12) 0.008(11) -0.015(9) 0.018(10)
C46A 0.096(13) 0.13(2) 0.060(8) -0.018(10) -0.009(8) 0.029(12)
C42 0.079(14) 0.081(17) 0.058(9) -0.019(10) -0.003(11) 0.008(11)
C43 0.071(12) 0.082(14) 0.072(10) -0.017(9) 0.004(9) 0.010(10)
C45 0.064(10) 0.064(12) 0.091(13) 0.000(10) -0.026(8) -0.014(9)
C46 0.071(10) 0.081(13) 0.064(9) -0.029(9) -0.021(7) -0.015(9)
Pt2 0.06325(13) 0.04840(13) 0.04384(12) -0.01006(8) 0.00365(8) -0.01800(9)
Cl1 0.0969(9) 0.0803(10) 0.0493(7) -0.0157(7) 0.0065(7) -0.0302(8)
O1 0.194(6) 0.177(7) 0.068(3) -0.043(4) 0.007(4) -0.066(5)
N1 0.056(2) 0.0357(19) 0.049(2) -0.0057(17) -0.0024(17) -0.0108(16)
N2 0.065(2) 0.046(2) 0.051(2) -0.0112(18) 0.0025(18) -0.0127(18)
N3 0.064(2) 0.046(2) 0.050(2) -0.0124(18) 0.0026(18) -0.0172(18)
C1 0.072(3) 0.049(3) 0.050(3) -0.014(2) 0.006(2) -0.015(2)
C2 0.081(3) 0.051(3) 0.052(3) -0.020(2) 0.005(2) -0.012(2)
C3 0.074(3) 0.058(3) 0.050(3) -0.013(2) 0.002(2) -0.022(3)
C4 0.072(3) 0.054(3) 0.047(3) -0.002(2) -0.009(2) -0.014(2)
C5 0.063(3) 0.045(3) 0.050(3) -0.008(2) -0.002(2) -0.017(2)
C6 0.071(3) 0.045(3) 0.055(3) -0.013(2) 0.000(2) -0.011(2)
C7 0.090(4) 0.057(3) 0.062(3) -0.014(3) 0.003(3) -0.001(3)
C8 0.095(4) 0.048(3) 0.089(5) -0.008(3) -0.009(3) 0.003(3)
C9 0.080(3) 0.059(3) 0.067(4) 0.003(3) -0.014(3) -0.006(3)
C10 0.074(3) 0.060(3) 0.049(3) -0.001(2) -0.008(2) -0.018(3)
C11 0.059(3) 0.046(3) 0.053(3) -0.012(2) 0.002(2) -0.012(2)
C12 0.078(3) 0.051(3) 0.063(3) -0.001(3) -0.006(3) -0.013(3)
C13 0.083(4) 0.053(3) 0.085(4) -0.011(3) -0.001(3) -0.006(3)
C14 0.091(4) 0.057(3) 0.075(4) -0.022(3) 0.011(3) -0.010(3)
C15 0.088(4) 0.072(4) 0.063(3) -0.020(3) 0.019(3) -0.028(3)
C16 0.084(3) 0.074(4) 0.047(3) -0.012(3) -0.001(3) -0.023(3)
C17 0.164(7) 0.122(7) 0.058(4) -0.035(4) -0.018(4) 0.021(6)
C18 0.175(8) 0.148(9) 0.069(5) -0.055(5) -0.015(5) 0.016(7)
C19 0.132(6) 0.131(7) 0.050(3) -0.021(4) -0.002(4) -0.047(5)
C20 0.272(14) 0.104(7) 0.055(4) -0.001(5) -0.017(6) -0.042(8)
C21 0.233(10) 0.083(5) 0.050(4) -0.011(4) -0.012(5) -0.027(6)
C22 0.198(10) 0.241(15) 0.089(6) -0.073(8) 0.021(7) -0.105(10)
N4 0.136(5) 0.094(5) 0.115(5) -0.009(4) 0.003(4) -0.027(4)
C47 0.126(7) 0.140(9) 0.186(11) 0.029(8) 0.005(7) 0.015(6)
C48 0.087(4) 0.102(6) 0.110(6) 0.008(5) -0.004(4) 0.001(4)

loop_
_atom_type_symbol
_atom_type_description
_atom_type_scat_dispersion_real
_atom_type_scat_dispersion_imag
_atom_type_scat_source
C C 0.0033 0.0016 'International Tables Vol C Tables 4.2.6.8 and 6.1.1.4'
H H 0.0000 0.0000 'International Tables Vol C Tables 4.2.6.8 and 6.1.1.4'
B B 0.0013 0.0007 'International Tables Vol C Tables 4.2.6.8 and 6.1.1.4'
Cl Cl 0.1484 0.1585 'International Tables Vol C Tables 4.2.6.8 and 6.1.1.4'
N N 0.0061 0.0033 'International Tables Vol C Tables 4.2.6.8 and 6.1.1.4'
O O 0.0106 0.0060 'International Tables Vol C Tables 4.2.6.8 and 6.1.1.4'
Pt Pt -1.7033 8.3905 'International Tables Vol C Tables 4.2.6.8 and 6.1.1.4'

loop_
_geom_angle_atom_site_label_1
_geom_angle_atom_site_label_2
_geom_angle_atom_site_label_3
_geom_angle
C24 C23 B1 122.2(5)
C28 C23 C24 113.9(6)
C28 C23 B1 123.6(5)
C23 C24 H24 119.0
C23 C24 C25 122.0(7)
C25 C24 H24 119.0
C24 C25 H25 119.6
C26 C25 C24 120.8(8)
C26 C25 H25 119.6
C25 C26 H26 120.9
C27 C26 C25 118.2(7)
C27 C26 H26 120.9
C26 C27 H27 119.3
C26 C27 C28 121.4(7)
C28 C27 H27 119.3
C23 C28 H28 118.2
C27 C28 C23 123.7(7)
C27 C28 H28 118.2
C30 C29 C34 114.6(5)
C30 C29 B1 125.6(5)
C34 C29 B1 119.8(4)
C29 C30 H30 118.7
C29 C30 C31 122.7(6)
C31 C30 H30 118.7
C30 C31 H31 119.7
C32 C31 C30 120.6(6)
C32 C31 H31 119.7
C31 C32 H32 120.6
C31 C32 C33 118.9(6)
C33 C32 H32 120.6
C32 C33 H33 120.4
C34 C33 C32 119.2(6)
C34 C33 H33 120.4
C29 C34 H34 118.0
C33 C34 C29 124.0(5)
C33 C34 H34 118.0
C36 C35 B1 126.5(4)
C40 C35 C36 114.1(4)
C40 C35 B1 119.3(4)
C35 C36 H36 118.5
C37 C36 C35 123.1(5)
C37 C36 H36 118.5
C36 C37 H37 119.8
C38 C37 C36 120.3(5)
C38 C37 H37 119.8
C37 C38 H38 120.3
C37 C38 C39 119.3(5)
C39 C38 H38 120.3
C38 C39 H39 120.3
C38 C39 C40 119.4(5)
C40 C39 H39 120.3
C35 C40 C39 123.7(5)
C35 C40 H40 118.1
C39 C40 H40 118.1
C42A C41 B1 123.9(10)
C42A C41 C46A 104.6(13)
C46A C41 B1 124.3(8)
C42 C41 B1 127.9(11)
C42 C41 C46 104.1(15)
C46 C41 B1 117.8(10)
C43A C44 H44 125.4
C45A C44 H44 125.4
C45A C44 C43A 109.1(12)
C43 C44 H44A 126.4
C43 C44 C45 107.1(15)
C45 C44 H44A 126.4
C23 B1 C35 113.1(4)
C23 B1 C41 106.4(4)
C29 B1 C23 111.1(4)
C29 B1 C35 104.7(4)
C29 B1 C41 111.2(4)
C41 B1 C35 110.4(4)
C41 C42A H42A 118.7
C41 C42A C43A 122.5(16)
C43A C42A H42A 118.7
C44 C43A H43A 119.0
C42A C43A C44 122.0(14)
C42A C43A H43A 119.0
C44 C45A H45A 121.1
C44 C45A C46A 117.8(15)
C46A C45A H45A 121.1
C41 C46A H46A 116.1
C45A C46A C41 127.8(16)
C45A C46A H46A 116.1
C41 C42 H42 116.5
C41 C42 C43 127(2)
C43 C42 H42 116.5
C44 C43 C42 117.0(19)
C44 C43 H43 121.5
C42 C43 H43 121.5
C44 C45 H45 118.0
C46 C45 C44 124.1(17)
C46 C45 H45 118.0
C41 C46 H46 120.7
C45 C46 C41 118.7(18)
C45 C46 H46 120.7
N1 Pt2 Cl1 179.01(11)
N1 Pt2 N2 80.94(15)
N1 Pt2 N3 80.70(15)
N2 Pt2 Cl1 99.70(12)
N3 Pt2 Cl1 98.63(12)
N3 Pt2 N2 161.54(17)
C22 O1 C19 118.3(9)
C1 N1 Pt2 118.2(3)
C1 N1 C5 123.8(4)
C5 N1 Pt2 117.9(3)
C6 N2 Pt2 113.3(3)
C10 N2 Pt2 128.0(4)
C10 N2 C6 118.7(4)
C11 N3 Pt2 113.4(3)
C15 N3 Pt2 127.2(4)
C15 N3 C11 119.4(4)
N1 C1 C2 118.8(4)
N1 C1 C6 113.0(4)
C2 C1 C6 128.2(5)
C1 C2 H2 120.0
C1 C2 C3 119.9(5)
C3 C2 H2 120.0
C2 C3 C16 121.1(5)
C4 C3 C2 118.0(4)
C4 C3 C16 120.9(5)
C3 C4 H4 119.7
C5 C4 C3 120.6(4)
C5 C4 H4 119.7
N1 C5 C4 118.8(4)
N1 C5 C11 112.7(4)
C4 C5 C11 128.5(4)
N2 C6 C1 114.5(4)
C7 C6 N2 120.7(5)
C7 C6 C1 124.7(5)
C6 C7 H7 120.1
C6 C7 C8 119.7(6)
C8 C7 H7 120.1
C7 C8 H8 120.5
C9 C8 C7 119.0(6)
C9 C8 H8 120.5
C8 C9 H9 120.1
C8 C9 C10 119.8(5)
C10 C9 H9 120.1
N2 C10 C9 122.0(5)
N2 C10 H10 119.0
C9 C10 H10 119.0
N3 C11 C5 115.2(4)
N3 C11 C12 120.3(5)
C12 C11 C5 124.5(4)
C11 C12 H12 120.0
C13 C12 C11 120.1(5)
C13 C12 H12 120.0
C12 C13 H13 121.0
C14 C13 C12 118.1(5)
C14 C13 H13 121.0
C13 C14 H14 119.1
C13 C14 C15 121.8(6)
C15 C14 H14 119.1
N3 C15 C14 120.4(5)
N3 C15 H15 119.8
C14 C15 H15 119.8
C17 C16 C3 122.3(6)
C21 C16 C3 122.6(6)
C21 C16 C17 115.0(6)
C16 C17 H17 118.8
C16 C17 C18 122.4(8)
C18 C17 H17 118.8
C17 C18 H18 119.8
C19 C18 C17 120.3(9)
C19 C18 H18 119.8
C18 C19 O1 126.8(9)
C18 C19 C20 118.4(7)
C20 C19 O1 114.8(8)
C19 C20 H20 119.0
C19 C20 C21 122.0(9)
C21 C20 H20 119.0
C16 C21 C20 121.8(8)
C16 C21 H21 119.1
C20 C21 H21 119.1
O1 C22 H22A 109.5
O1 C22 H22B 109.5
O1 C22 H22C 109.5
H22A C22 H22B 109.5
H22A C22 H22C 109.5
H22B C22 H22C 109.5
H47A C47 H47B 109.5
H47A C47 H47C 109.5
H47B C47 H47C 109.5
C48 C47 H47A 109.5
C48 C47 H47B 109.5
C48 C47 H47C 109.5
N4 C48 C47 175.0(11)

loop_
_geom_bond_atom_site_label_1
_geom_bond_atom_site_label_2
_geom_bond_distance
C23 C24 1.384(8)
C23 C28 1.383(8)
C23 B1 1.636(7)
C24 H24 0.9300
C24 C25 1.410(10)
C25 H25 0.9300
C25 C26 1.366(11)
C26 H26 0.9300
C26 C27 1.326(11)
C27 H27 0.9300
C27 C28 1.383(9)
C28 H28 0.9300
C29 C30 1.383(7)
C29 C34 1.393(8)
C29 B1 1.635(8)
C30 H30 0.9300
C30 C31 1.384(9)
C31 H31 0.9300
C31 C32 1.368(10)
C32 H32 0.9300
C32 C33 1.380(9)
C33 H33 0.9300
C33 C34 1.376(8)
C34 H34 0.9300
C35 C36 1.397(7)
C35 C40 1.386(7)
C35 B1 1.652(7)
C36 H36 0.9300
C36 C37 1.388(8)
C37 H37 0.9300
C37 C38 1.357(8)
C38 H38 0.9300
C38 C39 1.376(8)
C39 H39 0.9300
C39 C40 1.390(6)
C40 H40 0.9300
C41 B1 1.646(8)
C41 C42A 1.35(2)
C41 C46A 1.405(19)
C41 C42 1.39(3)
C41 C46 1.44(2)
C44 H44 0.9300
C44 H44A 0.9300
C44 C43A 1.42(2)
C44 C45A 1.33(2)
C44 C43 1.33(2)
C44 C45 1.42(3)
C42A H42A 0.9300
C42A C43A 1.38(2)
C43A H43A 0.9300
C45A H45A 0.9300
C45A C46A 1.38(2)
C46A H46A 0.9300
C42 H42 0.9300
C42 C43 1.41(3)
C43 H43 0.9300
C45 H45 0.9300
C45 C46 1.37(3)
C46 H46 0.9300
Pt2 Cl1 2.3010(14)
Pt2 N1 1.943(4)
Pt2 N2 2.017(4)
Pt2 N3 2.015(4)
O1 C19 1.374(9)
O1 C22 1.353(13)
N1 C1 1.335(6)
N1 C5 1.341(6)
N2 C6 1.374(6)
N2 C10 1.344(6)
N3 C11 1.356(6)
N3 C15 1.352(7)
C1 C2 1.382(7)
C1 C6 1.479(7)
C2 H2 0.9300
C2 C3 1.400(7)
C3 C4 1.395(7)
C3 C16 1.475(7)
C4 H4 0.9300
C4 C5 1.367(7)
C5 C11 1.468(7)
C6 C7 1.361(7)
C7 H7 0.9300
C7 C8 1.392(8)
C8 H8 0.9300
C8 C9 1.362(9)
C9 H9 0.9300
C9 C10 1.366(8)
C10 H10 0.9300
C11 C12 1.395(7)
C12 H12 0.9300
C12 C13 1.372(8)
C13 H13 0.9300
C13 C14 1.356(8)
C14 H14 0.9300
C14 C15 1.368(8)
C15 H15 0.9300
C16 C17 1.358(10)
C16 C21 1.357(9)
C17 H17 0.9300
C17 C18 1.400(10)
C18 H18 0.9300
C18 C19 1.313(12)
C19 C20 1.333(12)
C20 H20 0.9300
C20 C21 1.371(10)
C21 H21 0.9300
C22 H22A 0.9600
C22 H22B 0.9600
C22 H22C 0.9600
N4 C48 1.093(9)
C47 H47A 0.9600
C47 H47B 0.9600
C47 H47C 0.9600
C47 C48 1.456(12)
